data_7228882
loop_
_publ_author_name
'Xu, Ya-Lun'
'Fu, Ji-Ya'
'Liu, Chun-Hui'
'Ding, Tao'

_publ_section_title
;
 Synthesis of tetrasubstituted 1H-indazolo[1,2-b]phthalazinedione
 derivatives bearing three-dimensional turbine-type structures via domino
 reaction of phthalhydrazide and vinylketones
;
_journal_issue 61
_journal_name_full 'RSC Adv.'
_journal_page_first 38733
_journal_paper_doi 10.1039/C7RA06856E
_journal_volume 7
_journal_year 2017
_chemical_formula_sum 'C46 H40 N2 O3'
_chemical_formula_weight 668.80
_chemical_name_systematic
;
 ?
;
_space_group_crystal_system orthorhombic
_space_group_IT_number 60
_space_group_name_Hall '-P 2n 2ab'
_space_group_name_H-M_alt 'P b c n'
_symmetry_space_group_name_Hall '-P 2n 2ab'
_symmetry_space_group_name_H-M 'P b c n'
_atom_sites_solution_hydrogens geom
_audit_creation_method SHELXL-2013
_audit_update_record
;
2017-06-06 deposited with the CCDC.
2017-07-31 downloaded from the CCDC.
;
_cell_angle_alpha 90
_cell_angle_beta 90
_cell_angle_gamma 90
_cell_formula_units_Z 8
_cell_length_a 24.2686(5)
_cell_length_b 10.8127(2)
_cell_length_c 29.2829(7)
_cell_measurement_reflns_used 7860
_cell_measurement_temperature 292(2)
_cell_measurement_theta_max 70.9090
_cell_measurement_theta_min 4.1580
_cell_volume 7684.1(3)
_computing_cell_refinement 'CrysAlisPro (Rigaku OD, 2015)'
_computing_data_collection 'CrysAlisPro (Rigaku OD, 2015)'
_computing_data_reduction 'CrysAlisPro (Rigaku OD, 2015)'
_computing_molecular_graphics 'Ortep-3 (L. J. Farrugia, 2001)'
_computing_publication_material SHELXL-97
_computing_structure_refinement 'SHELXL-97 (Sheldrick, 1997)'
_computing_structure_solution 'SHELXS-97 (Sheldrick, 1997)'
_diffrn_ambient_temperature 292(2)
_diffrn_detector_area_resol_mean 5.2169
_diffrn_measured_fraction_theta_full 1.000
_diffrn_measured_fraction_theta_max 0.985
_diffrn_measurement_device_type 'SuperNova, Dual, Cu at zero, AtlasS2'
_diffrn_measurement_method '\w scans'
_diffrn_radiation_type CuK\a
_diffrn_radiation_wavelength 1.54184
_diffrn_reflns_av_R_equivalents 0.0261
_diffrn_reflns_av_unetI/netI 0.0199
_diffrn_reflns_Laue_measured_fraction_full 1.000
_diffrn_reflns_Laue_measured_fraction_max 0.985
_diffrn_reflns_limit_h_max 20
_diffrn_reflns_limit_h_min -29
_diffrn_reflns_limit_k_max 12
_diffrn_reflns_limit_k_min -7
_diffrn_reflns_limit_l_max 34
_diffrn_reflns_limit_l_min -35
_diffrn_reflns_number 26548
_diffrn_reflns_point_group_measured_fraction_full 1.000
_diffrn_reflns_point_group_measured_fraction_max 0.985
_diffrn_reflns_theta_full 67.684
_diffrn_reflns_theta_max 71.337
_diffrn_reflns_theta_min 3.526
_diffrn_source 'micro-focus sealed X-ray tube'
_exptl_absorpt_coefficient_mu 0.564
_exptl_absorpt_correction_T_max 1.00000
_exptl_absorpt_correction_T_min 0.89108
_exptl_absorpt_correction_type multi-scan
_exptl_absorpt_process_details
;
CrysAlisPro 1.171.38.43 (Rigaku Oxford Diffraction, 2015)
Empirical absorption correction using spherical harmonics,
 implemented in SCALE3 ABSPACK scaling algorithm.
;
_exptl_crystal_density_diffrn 1.156
_exptl_crystal_description block
_exptl_crystal_F_000 2832
_exptl_crystal_size_max 0.290
_exptl_crystal_size_mid 0.240
_exptl_crystal_size_min 0.200
_refine_diff_density_max 0.235
_refine_diff_density_min -0.181
_refine_diff_density_rms 0.033
_refine_ls_extinction_method none
_refine_ls_goodness_of_fit_ref 1.032
_refine_ls_hydrogen_treatment constr
_refine_ls_matrix_type full
_refine_ls_number_parameters 464
_refine_ls_number_reflns 7365
_refine_ls_number_restraints 0
_refine_ls_restrained_S_all 1.032
_refine_ls_R_factor_all 0.0692
_refine_ls_R_factor_gt 0.0515
_refine_ls_shift/su_max 0.001
_refine_ls_shift/su_mean 0.000
_refine_ls_structure_factor_coef Fsqd
_refine_ls_weighting_details 'w=1/[\s^2^(Fo^2^)+(0.0732P)^2^+1.4317P] where P=(Fo^2^+2Fc^2^)/3'
_refine_ls_weighting_scheme calc
_refine_ls_wR_factor_gt 0.1369
_refine_ls_wR_factor_ref 0.1515
_reflns_Friedel_coverage 0.000
_reflns_number_gt 5509
_reflns_number_total 7365
_reflns_threshold_expression 'I > 2\s(I)'
_cod_data_source_file c7ra06856e2.cif
_cod_data_source_block shelxl
_cod_database_code 7228882
_shelx_space_group_comment
;
The symmetry employed for this shelxl refinement is uniquely defined
by the following loop, which should always be used as a source of
symmetry information in preference to the above space-group names.
They are only intended as comments.
;
_shelx_estimated_absorpt_t_min 0.853
_shelx_estimated_absorpt_t_max 0.896
_shelxl_version_number 2013-4

loop_
_space_group_symop_operation_xyz
'x, y, z'
'-x+1/2, -y+1/2, z+1/2'
'-x, y, -z+1/2'
'x+1/2, -y+1/2, -z'
'-x, -y, -z'
'x-1/2, y-1/2, -z-1/2'
'x, -y, z-1/2'
'-x-1/2, y-1/2, z'

loop_
_atom_site_label
_atom_site_type_symbol
_atom_site_fract_x
_atom_site_fract_y
_atom_site_fract_z
_atom_site_U_iso_or_equiv
_atom_site_adp_type
_atom_site_occupancy
_atom_site_site_symmetry_order
_atom_site_calc_flag
_atom_site_refinement_flags_posn
_atom_site_refinement_flags_adp
O2 O 0.04295(5) 0.11750(14) 0.54535(5) 0.0744(4) Uani 1 1 d . .
O3 O 0.25152(6) 0.51801(11) 0.70739(5) 0.0756(4) Uani 1 1 d . .
N2 N 0.12959(5) 0.17436(14) 0.56021(5) 0.0530(3) Uani 1 1 d . .
N1 N 0.18709(5) 0.15595(14) 0.55699(5) 0.0554(4) Uani 1 1 d . .
C14 C 0.24423(6) 0.31497(13) 0.67859(5) 0.0426(3) Uani 1 1 d . .
H14 H 0.2475 0.2315 0.6914 0.051 Uiso 1 1 calc R U
C10 C 0.17235(6) 0.26834(14) 0.62064(5) 0.0456(4) Uani 1 1 d . .
C15 C 0.18355(6) 0.33712(14) 0.66397(5) 0.0455(4) Uani 1 1 d . .
H15 H 0.1790 0.4256 0.6578 0.055 Uiso 1 1 calc R U
C30 C 0.14420(7) 0.30233(15) 0.70205(6) 0.0500(4) Uani 1 1 d . .
C13 C 0.28391(6) 0.32713(14) 0.63772(5) 0.0460(4) Uani 1 1 d . .
H13 H 0.2768 0.4073 0.6233 0.055 Uiso 1 1 calc R U
C23 C 0.34460(7) 0.32320(14) 0.65028(6) 0.0472(4) Uani 1 1 d . .
C11 C 0.21104(6) 0.21748(16) 0.59493(5) 0.0493(4) Uani 1 1 d . .
C9 C 0.11618(6) 0.25356(15) 0.59987(6) 0.0489(4) Uani 1 1 d . .
H9 H 0.0922 0.2084 0.6210 0.059 Uiso 1 1 calc R U
O1 O 0.25994(6) 0.0548(2) 0.52806(7) 0.1245(8) Uani 1 1 d . .
C16 C 0.08894(6) 0.37461(16) 0.58610(6) 0.0503(4) Uani 1 1 d . .
C8 C 0.09207(7) 0.10753(17) 0.53664(6) 0.0580(4) Uani 1 1 d . .
C12 C 0.27163(7) 0.22668(17) 0.60228(6) 0.0537(4) Uani 1 1 d . .
H12A H 0.2897 0.2468 0.5737 0.064 Uiso 1 1 calc R U
H12B H 0.2858 0.1479 0.6129 0.064 Uiso 1 1 calc R U
C37 C 0.25848(7) 0.40870(15) 0.71545(6) 0.0529(4) Uani 1 1 d . .
C17 C 0.11870(7) 0.46895(16) 0.56667(6) 0.0565(4) Uani 1 1 d . .
H17 H 0.1564 0.4595 0.5621 0.068 Uiso 1 1 calc R U
C18 C 0.09315(9) 0.57764(19) 0.55394(7) 0.0687(5) Uani 1 1 d . .
H18 H 0.1140 0.6399 0.5405 0.082 Uiso 1 1 calc R U
C24 C 0.36703(8) 0.22550(18) 0.67444(8) 0.0695(5) Uani 1 1 d . .
H24 H 0.3442 0.1620 0.6846 0.083 Uiso 1 1 calc R U
C38 C 0.28018(9) 0.37278(19) 0.75979(7) 0.0691(5) Uani 1 1 d . .
H38 H 0.2929 0.4358 0.7786 0.083 Uiso 1 1 calc R U
C7 C 0.11514(8) 0.0260(2) 0.50123(7) 0.0682(5) Uani 1 1 d . .
C28 C 0.38018(8) 0.41290(17) 0.63577(8) 0.0664(5) Uani 1 1 d . .
H28 H 0.3664 0.4798 0.6193 0.080 Uiso 1 1 calc R U
C31 C 0.13534(8) 0.18018(19) 0.71347(7) 0.0688(5) Uani 1 1 d . .
H31 H 0.1526 0.1186 0.6966 0.083 Uiso 1 1 calc R U
C1 C 0.21052(8) 0.0735(2) 0.52781(7) 0.0771(6) Uani 1 1 d . .
C39 C 0.28342(10) 0.2603(2) 0.77550(7) 0.0730(6) Uani 1 1 d . .
H39 H 0.2722 0.1976 0.7559 0.088 Uiso 1 1 calc R U
C2 C 0.17171(9) 0.0092(2) 0.49738(7) 0.0774(6) Uani 1 1 d . .
C26 C 0.45812(8) 0.3110(2) 0.66928(9) 0.0797(6) Uani 1 1 d . .
C25 C 0.42267(9) 0.2209(2) 0.68368(9) 0.0815(7) Uani 1 1 d . .
H25 H 0.4365 0.1544 0.7002 0.098 Uiso 1 1 calc R U
C40 C 0.30299(11) 0.2213(2) 0.82122(7) 0.0827(6) Uani 1 1 d . .
C21 C 0.03385(8) 0.3921(2) 0.59270(10) 0.0915(8) Uani 1 1 d . .
H21 H 0.0128 0.3291 0.6055 0.110 Uiso 1 1 calc R U
C27 C 0.43604(9) 0.4070(2) 0.64481(10) 0.0854(7) Uani 1 1 d . .
H27 H 0.4590 0.4694 0.6341 0.102 Uiso 1 1 calc R U
C19 C 0.03796(9) 0.5964(2) 0.56059(8) 0.0796(6) Uani 1 1 d . .
C35 C 0.11771(11) 0.3892(2) 0.72812(9) 0.0918(8) Uani 1 1 d . .
H35 H 0.1225 0.4727 0.7217 0.110 Uiso 1 1 calc R U
C32 C 0.10157(10) 0.1470(2) 0.74921(9) 0.0899(7) Uani 1 1 d . .
H32 H 0.0969 0.0637 0.7561 0.108 Uiso 1 1 calc R U
C6 C 0.07984(10) -0.0379(3) 0.47226(9) 0.0975(8) Uani 1 1 d . .
H6 H 0.0419 -0.0273 0.4747 0.117 Uiso 1 1 calc R U
C20 C 0.00894(10) 0.5023(3) 0.58058(12) 0.1127(11) Uani 1 1 d . .
H20 H -0.0285 0.5128 0.5862 0.135 Uiso 1 1 calc R U
C43 C 0.33770(12) 0.1388(5) 0.90762(9) 0.1188(12) Uani 1 1 d . .
C33 C 0.07475(12) 0.2341(3) 0.77485(9) 0.1018(9) Uani 1 1 d . .
C41 C 0.31087(15) 0.0997(3) 0.82996(9) 0.1155(11) Uani 1 1 d . .
H41 H 0.3045 0.0423 0.8069 0.139 Uiso 1 1 calc R U
C34 C 0.08375(14) 0.3538(3) 0.76422(11) 0.1200(11) Uani 1 1 d . .
H34 H 0.0667 0.4149 0.7816 0.144 Uiso 1 1 calc R U
C3 C 0.19238(12) -0.0717(3) 0.46487(11) 0.1210(12) Uani 1 1 d . .
H3 H 0.2302 -0.0839 0.4623 0.145 Uiso 1 1 calc R U
C22 C 0.01001(13) 0.7161(3) 0.54618(13) 0.1211(11) Uani 1 1 d . .
H22A H 0.0352 0.7838 0.5500 0.182 Uiso 1 1 calc R U
H22B H -0.0220 0.7297 0.5648 0.182 Uiso 1 1 calc R U
H22C H -0.0008 0.7104 0.5147 0.182 Uiso 1 1 calc R U
C29 C 0.51963(11) 0.3022(3) 0.67856(14) 0.1341(13) Uani 1 1 d . .
H29A H 0.5273 0.3324 0.7087 0.201 Uiso 1 1 calc R U
H29B H 0.5393 0.3513 0.6566 0.201 Uiso 1 1 calc R U
H29C H 0.5312 0.2176 0.6762 0.201 Uiso 1 1 calc R U
C5 C 0.10108(14) -0.1164(4) 0.44011(11) 0.1313(13) Uani 1 1 d . .
H5 H 0.0774 -0.1584 0.4206 0.158 Uiso 1 1 calc R U
C4 C 0.15669(14) -0.1338(4) 0.43631(12) 0.1456(16) Uani 1 1 d . .
H4 H 0.1705 -0.1878 0.4144 0.175 Uiso 1 1 calc R U
C45 C 0.31434(17) 0.3023(3) 0.85562(10) 0.1328(13) Uani 1 1 d . .
H45 H 0.3105 0.3868 0.8507 0.159 Uiso 1 1 calc R U
C42 C 0.32817(15) 0.0586(4) 0.87250(11) 0.1337(13) Uani 1 1 d . .
H42 H 0.3334 -0.0257 0.8772 0.160 Uiso 1 1 calc R U
C44 C 0.33149(19) 0.2598(5) 0.89788(11) 0.1535(16) Uani 1 1 d . .
H44 H 0.3391 0.3174 0.9206 0.184 Uiso 1 1 calc R U
C46 C 0.35475(14) 0.0923(5) 0.95433(10) 0.172(2) Uani 1 1 d . .
H46A H 0.3275 0.1158 0.9765 0.259 Uiso 1 1 calc R U
H46B H 0.3896 0.1279 0.9625 0.259 Uiso 1 1 calc R U
H46C H 0.3579 0.0039 0.9536 0.259 Uiso 1 1 calc R U
C36 C 0.03695(18) 0.1979(5) 0.81420(12) 0.1700(18) Uani 1 1 d . .
H36A H 0.0021 0.1710 0.8023 0.255 Uiso 1 1 calc R U
H36B H 0.0314 0.2680 0.8338 0.255 Uiso 1 1 calc R U
H36C H 0.0535 0.1320 0.8313 0.255 Uiso 1 1 calc R U

loop_
_atom_site_aniso_label
_atom_site_aniso_U_11
_atom_site_aniso_U_22
_atom_site_aniso_U_33
_atom_site_aniso_U_23
_atom_site_aniso_U_13
_atom_site_aniso_U_12
O2 0.0446(7) 0.0976(10) 0.0811(9) -0.0037(8) -0.0090(6) -0.0113(7)
O3 0.0906(10) 0.0370(6) 0.0993(11) -0.0085(6) -0.0030(8) -0.0025(6)
N2 0.0369(7) 0.0675(9) 0.0546(8) -0.0003(7) -0.0064(6) -0.0011(6)
N1 0.0392(7) 0.0749(9) 0.0522(8) -0.0093(7) -0.0086(6) 0.0017(6)
C14 0.0478(8) 0.0331(7) 0.0467(8) 0.0025(6) -0.0051(7) -0.0006(6)
C10 0.0416(8) 0.0502(8) 0.0451(8) 0.0065(7) -0.0033(6) 0.0012(6)
C15 0.0480(8) 0.0396(7) 0.0489(8) 0.0037(6) -0.0022(7) 0.0040(6)
C30 0.0480(9) 0.0545(9) 0.0473(9) 0.0003(7) 0.0009(7) 0.0053(7)
C13 0.0447(8) 0.0416(8) 0.0516(9) 0.0052(7) -0.0052(7) 0.0010(6)
C23 0.0465(8) 0.0425(8) 0.0526(9) -0.0017(7) -0.0054(7) -0.0028(6)
C11 0.0422(8) 0.0597(9) 0.0460(9) -0.0029(7) -0.0068(7) 0.0017(7)
C9 0.0404(8) 0.0578(9) 0.0484(9) 0.0085(7) -0.0007(7) -0.0008(7)
O1 0.0549(9) 0.193(2) 0.1257(14) -0.0996(15) -0.0261(9) 0.0341(10)
C16 0.0415(8) 0.0607(9) 0.0487(9) 0.0092(7) -0.0029(7) 0.0023(7)
C8 0.0495(10) 0.0688(11) 0.0558(10) 0.0060(8) -0.0119(8) -0.0086(8)
C12 0.0422(8) 0.0669(10) 0.0519(9) -0.0069(8) -0.0054(7) 0.0027(7)
C37 0.0553(10) 0.0430(9) 0.0604(10) -0.0052(7) -0.0017(8) -0.0020(7)
C17 0.0503(9) 0.0641(10) 0.0551(10) 0.0089(8) 0.0019(7) 0.0001(8)
C18 0.0752(13) 0.0658(11) 0.0651(12) 0.0162(9) -0.0067(10) -0.0043(10)
C24 0.0528(10) 0.0625(11) 0.0933(15) 0.0215(10) -0.0138(10) -0.0045(8)
C38 0.0827(14) 0.0625(11) 0.0623(12) -0.0153(9) -0.0118(10) -0.0033(10)
C7 0.0605(11) 0.0834(13) 0.0607(11) -0.0059(10) -0.0131(9) -0.0116(10)
C28 0.0582(11) 0.0536(10) 0.0875(14) 0.0131(9) -0.0067(10) -0.0075(8)
C31 0.0670(12) 0.0655(11) 0.0738(13) 0.0120(10) 0.0170(10) 0.0054(9)
C1 0.0521(11) 0.1095(17) 0.0697(12) -0.0350(12) -0.0128(9) 0.0123(11)
C39 0.0924(15) 0.0704(13) 0.0561(11) -0.0113(9) -0.0141(10) -0.0055(11)
C2 0.0639(12) 0.1000(15) 0.0683(12) -0.0255(11) -0.0143(10) 0.0018(11)
C26 0.0489(11) 0.0889(15) 0.1014(17) 0.0011(13) -0.0161(11) -0.0073(10)
C25 0.0577(12) 0.0804(14) 0.1062(18) 0.0227(13) -0.0230(11) 0.0033(10)
C40 0.0950(17) 0.0989(17) 0.0543(12) -0.0011(11) -0.0129(11) -0.0054(13)
C21 0.0459(10) 0.0885(15) 0.140(2) 0.0490(15) 0.0136(12) 0.0070(10)
C27 0.0575(12) 0.0779(14) 0.121(2) 0.0122(13) -0.0066(12) -0.0217(10)
C19 0.0744(14) 0.0736(13) 0.0908(15) 0.0175(12) -0.0174(12) 0.0154(11)
C35 0.1047(18) 0.0687(13) 0.1021(18) -0.0134(12) 0.0397(15) 0.0061(12)
C32 0.0867(16) 0.0953(16) 0.0876(16) 0.0309(14) 0.0210(13) -0.0023(13)
C6 0.0728(14) 0.133(2) 0.0863(16) -0.0299(16) -0.0142(12) -0.0244(14)
C20 0.0527(12) 0.1104(19) 0.175(3) 0.051(2) 0.0111(15) 0.0264(13)
C43 0.0837(17) 0.218(4) 0.0548(15) 0.025(2) -0.0123(12) -0.019(2)
C33 0.104(2) 0.134(2) 0.0679(15) 0.0075(15) 0.0299(14) -0.0103(18)
C41 0.168(3) 0.106(2) 0.0718(16) 0.0171(14) -0.0386(18) -0.0101(19)
C34 0.130(2) 0.123(2) 0.107(2) -0.0318(19) 0.0601(19) 0.008(2)
C3 0.0790(17) 0.167(3) 0.117(2) -0.081(2) -0.0147(15) 0.0105(17)
C22 0.118(2) 0.0884(18) 0.157(3) 0.0314(19) -0.025(2) 0.0331(16)
C29 0.0543(14) 0.160(3) 0.188(4) 0.022(3) -0.0338(18) -0.0095(16)
C5 0.101(2) 0.178(3) 0.115(2) -0.075(2) -0.0181(18) -0.028(2)
C4 0.106(2) 0.194(4) 0.137(3) -0.107(3) -0.015(2) -0.004(2)
C45 0.192(4) 0.134(3) 0.0724(17) -0.0208(17) -0.041(2) 0.009(2)
C42 0.159(3) 0.145(3) 0.097(2) 0.047(2) -0.040(2) -0.016(2)
C44 0.196(4) 0.200(4) 0.0647(19) -0.028(2) -0.037(2) 0.003(3)
C46 0.107(2) 0.342(6) 0.0678(17) 0.065(3) -0.0188(16) -0.021(3)
C36 0.160(4) 0.247(5) 0.103(2) 0.022(3) 0.070(2) -0.022(3)

loop_
_atom_type_symbol
_atom_type_description
_atom_type_scat_dispersion_real
_atom_type_scat_dispersion_imag
_atom_type_scat_source
C C 0.0181 0.0091 'International Tables Vol C Tables 4.2.6.8 and 6.1.1.4'
H H 0.0000 0.0000 'International Tables Vol C Tables 4.2.6.8 and 6.1.1.4'
N N 0.0311 0.0180 'International Tables Vol C Tables 4.2.6.8 and 6.1.1.4'
O O 0.0492 0.0322 'International Tables Vol C Tables 4.2.6.8 and 6.1.1.4'

loop_
_geom_angle_atom_site_label_1
_geom_angle_atom_site_label_2
_geom_angle_atom_site_label_3
_geom_angle
C8 N2 N1 123.78(15)
C8 N2 C9 124.20(14)
N1 N2 C9 110.57(12)
C1 N1 N2 123.18(14)
C1 N1 C11 128.91(14)
N2 N1 C11 106.63(12)
C37 C14 C13 110.62(13)
C37 C14 C15 107.99(12)
C13 C14 C15 111.44(12)
C37 C14 H14 108.9
C13 C14 H14 108.9
C15 C14 H14 108.9
C11 C10 C15 124.08(14)
C11 C10 C9 111.69(14)
C15 C10 C9 124.17(14)
C10 C15 C30 112.72(13)
C10 C15 C14 109.25(12)
C30 C15 C14 110.90(13)
C10 C15 H15 107.9
C30 C15 H15 107.9
C14 C15 H15 107.9
C35 C30 C31 116.61(18)
C35 C30 C15 122.37(17)
C31 C30 C15 120.95(15)
C23 C13 C12 109.46(13)
C23 C13 C14 114.54(13)
C12 C13 C14 110.12(13)
C23 C13 H13 107.5
C12 C13 H13 107.5
C14 C13 H13 107.5
C28 C23 C24 116.91(16)
C28 C23 C13 121.18(15)
C24 C23 C13 121.80(15)
C10 C11 N1 110.46(14)
C10 C11 C12 126.21(15)
N1 C11 C12 123.27(14)
N2 C9 C10 100.37(12)
N2 C9 C16 112.69(13)
C10 C9 C16 114.24(14)
N2 C9 H9 109.7
C10 C9 H9 109.7
C16 C9 H9 109.7
C21 C16 C17 118.12(17)
C21 C16 C9 120.51(16)
C17 C16 C9 121.37(14)
O2 C8 N2 120.17(18)
O2 C8 C7 124.76(16)
N2 C8 C7 115.06(16)
C11 C12 C13 109.72(13)
C11 C12 H12A 109.7
C13 C12 H12A 109.7
C11 C12 H12B 109.7
C13 C12 H12B 109.7
H12A C12 H12B 108.2
O3 C37 C38 118.87(16)
O3 C37 C14 118.56(16)
C38 C37 C14 122.57(15)
C16 C17 C18 120.55(17)
C16 C17 H17 119.7
C18 C17 H17 119.7
C19 C18 C17 121.84(19)
C19 C18 H18 119.1
C17 C18 H18 119.1
C25 C24 C23 120.92(18)
C25 C24 H24 119.5
C23 C24 H24 119.5
C39 C38 C37 125.91(18)
C39 C38 H38 117.0
C37 C38 H38 117.0
C2 C7 C6 119.7(2)
C2 C7 C8 120.74(16)
C6 C7 C8 119.6(2)
C23 C28 C27 121.84(18)
C23 C28 H28 119.1
C27 C28 H28 119.1
C32 C31 C30 121.8(2)
C32 C31 H31 119.1
C30 C31 H31 119.1
O1 C1 N1 121.18(18)
O1 C1 C2 123.81(19)
N1 C1 C2 115.00(17)
C38 C39 C40 127.1(2)
C38 C39 H39 116.4
C40 C39 H39 116.4
C3 C2 C7 119.7(2)
C3 C2 C1 118.8(2)
C7 C2 C1 121.48(19)
C25 C26 C27 117.09(19)
C25 C26 C29 121.2(2)
C27 C26 C29 121.6(2)
C26 C25 C24 122.0(2)
C26 C25 H25 119.0
C24 C25 H25 119.0
C41 C40 C45 117.1(3)
C41 C40 C39 119.5(2)
C45 C40 C39 123.4(3)
C16 C21 C20 120.8(2)
C16 C21 H21 119.6
C20 C21 H21 119.6
C26 C27 C28 121.20(19)
C26 C27 H27 119.4
C28 C27 H27 119.4
C18 C19 C20 116.99(19)
C18 C19 C22 121.6(2)
C20 C19 C22 121.5(2)
C30 C35 C34 120.8(2)
C30 C35 H35 119.6
C34 C35 H35 119.6
C33 C32 C31 121.4(2)
C33 C32 H32 119.3
C31 C32 H32 119.3
C5 C6 C7 119.7(2)
C5 C6 H6 120.1
C7 C6 H6 120.1
C19 C20 C21 121.7(2)
C19 C20 H20 119.1
C21 C20 H20 119.1
C44 C43 C42 116.0(3)
C44 C43 C46 122.9(4)
C42 C43 C46 121.0(4)
C34 C33 C32 117.2(2)
C34 C33 C36 121.2(3)
C32 C33 C36 121.6(3)
C40 C41 C42 121.6(3)
C40 C41 H41 119.2
C42 C41 H41 119.2
C33 C34 C35 122.3(2)
C33 C34 H34 118.9
C35 C34 H34 118.9
C4 C3 C2 119.8(3)
C4 C3 H3 120.1
C2 C3 H3 120.1
C19 C22 H22A 109.5
C19 C22 H22B 109.5
H22A C22 H22B 109.5
C19 C22 H22C 109.5
H22A C22 H22C 109.5
H22B C22 H22C 109.5
C26 C29 H29A 109.5
C26 C29 H29B 109.5
H29A C29 H29B 109.5
C26 C29 H29C 109.5
H29A C29 H29C 109.5
H29B C29 H29C 109.5
C4 C5 C6 120.9(2)
C4 C5 H5 119.6
C6 C5 H5 119.6
C5 C4 C3 120.2(3)
C5 C4 H4 119.9
C3 C4 H4 119.9
C40 C45 C44 120.6(4)
C40 C45 H45 119.7
C44 C45 H45 119.7
C43 C42 C41 121.6(3)
C43 C42 H42 119.2
C41 C42 H42 119.2
C43 C44 C45 123.0(4)
C43 C44 H44 118.5
C45 C44 H44 118.5
C43 C46 H46A 109.5
C43 C46 H46B 109.5
H46A C46 H46B 109.5
C43 C46 H46C 109.5
H46A C46 H46C 109.5
H46B C46 H46C 109.5
C33 C36 H36A 109.5
C33 C36 H36B 109.5
H36A C36 H36B 109.5
C33 C36 H36C 109.5
H36A C36 H36C 109.5
H36B C36 H36C 109.5

loop_
_geom_bond_atom_site_label_1
_geom_bond_atom_site_label_2
_geom_bond_distance
O2 C8 1.224(2)
O3 C37 1.217(2)
N2 C8 1.352(2)
N2 N1 1.4127(18)
N2 C9 1.479(2)
N1 C1 1.360(2)
N1 C11 1.420(2)
C14 C37 1.520(2)
C14 C13 1.542(2)
C14 C15 1.552(2)
C14 H14 0.9800
C10 C11 1.323(2)
C10 C15 1.496(2)
C10 C9 1.501(2)
C15 C30 1.516(2)
C15 H15 0.9800
C30 C35 1.370(3)
C30 C31 1.379(3)
C13 C23 1.519(2)
C13 C12 1.532(2)
C13 H13 0.9800
C23 C28 1.366(2)
C23 C24 1.383(2)
C11 C12 1.489(2)
C9 C16 1.521(2)
C9 H9 0.9800
O1 C1 1.216(2)
C16 C21 1.364(3)
C16 C17 1.373(2)
C8 C7 1.472(3)
C12 H12A 0.9700
C12 H12B 0.9700
C37 C38 1.454(3)
C17 C18 1.380(3)
C17 H17 0.9300
C18 C19 1.369(3)
C18 H18 0.9300
C24 C25 1.378(3)
C24 H24 0.9300
C38 C39 1.303(3)
C38 H38 0.9300
C7 C2 1.389(3)
C7 C6 1.389(3)
C28 C27 1.383(3)
C28 H28 0.9300
C31 C32 1.377(3)
C31 H31 0.9300
C1 C2 1.471(3)
C39 C40 1.482(3)
C39 H39 0.9300
C2 C3 1.387(3)
C26 C25 1.366(3)
C26 C27 1.371(3)
C26 C29 1.520(3)
C25 H25 0.9300
C40 C41 1.353(4)
C40 C45 1.362(4)
C21 C20 1.383(3)
C21 H21 0.9300
C27 H27 0.9300
C19 C20 1.369(3)
C19 C22 1.521(3)
C35 C34 1.394(4)
C35 H35 0.9300
C32 C33 1.369(4)
C32 H32 0.9300
C6 C5 1.368(4)
C6 H6 0.9300
C20 H20 0.9300
C43 C44 1.348(5)
C43 C42 1.365(5)
C43 C46 1.515(4)
C33 C34 1.349(4)
C33 C36 1.524(4)
C41 C42 1.388(4)
C41 H41 0.9300
C34 H34 0.9300
C3 C4 1.379(4)
C3 H3 0.9300
C22 H22A 0.9600
C22 H22B 0.9600
C22 H22C 0.9600
C29 H29A 0.9600
C29 H29B 0.9600
C29 H29C 0.9600
C5 C4 1.367(4)
C5 H5 0.9300
C4 H4 0.9300
C45 C44 1.384(5)
C45 H45 0.9300
C42 H42 0.9300
C44 H44 0.9300
C46 H46A 0.9600
C46 H46B 0.9600
C46 H46C 0.9600
C36 H36A 0.9600
C36 H36B 0.9600
C36 H36C 0.9600

loop_
_geom_torsion_atom_site_label_1
_geom_torsion_atom_site_label_2
_geom_torsion_atom_site_label_3
_geom_torsion_atom_site_label_4
_geom_torsion
C8 N2 N1 C1 3.8(3)
C9 N2 N1 C1 170.53(18)
C8 N2 N1 C11 -164.32(16)
C9 N2 N1 C11 2.38(18)
C11 C10 C15 C30 -135.63(16)
C9 C10 C15 C30 47.3(2)
C11 C10 C15 C14 -11.9(2)
C9 C10 C15 C14 171.08(14)
C37 C14 C15 C10 166.52(12)
C13 C14 C15 C10 44.84(16)
C37 C14 C15 C30 -68.64(16)
C13 C14 C15 C30 169.68(12)
C10 C15 C30 C35 -132.0(2)
C14 C15 C30 C35 105.1(2)
C10 C15 C30 C31 51.0(2)
C14 C15 C30 C31 -71.8(2)
C37 C14 C13 C23 52.33(17)
C15 C14 C13 C23 172.47(12)
C37 C14 C13 C12 176.20(13)
C15 C14 C13 C12 -63.66(16)
C12 C13 C23 C28 107.54(19)
C14 C13 C23 C28 -128.24(18)
C12 C13 C23 C24 -68.5(2)
C14 C13 C23 C24 55.7(2)
C15 C10 C11 N1 178.24(14)
C9 C10 C11 N1 -4.4(2)
C15 C10 C11 C12 -4.6(3)
C9 C10 C11 C12 172.74(16)
C1 N1 C11 C10 -166.0(2)
N2 N1 C11 C10 1.25(19)
C1 N1 C11 C12 16.8(3)
N2 N1 C11 C12 -175.98(15)
C8 N2 C9 C10 162.10(15)
N1 N2 C9 C10 -4.53(16)
C8 N2 C9 C16 -76.0(2)
N1 N2 C9 C16 117.40(15)
C11 C10 C9 N2 5.42(17)
C15 C10 C9 N2 -177.21(14)
C11 C10 C9 C16 -115.41(16)
C15 C10 C9 C16 62.0(2)
N2 C9 C16 C21 105.4(2)
C10 C9 C16 C21 -140.9(2)
N2 C9 C16 C17 -74.4(2)
C10 C9 C16 C17 39.3(2)
N1 N2 C8 O2 170.65(16)
C9 N2 C8 O2 5.7(3)
N1 N2 C8 C7 -9.4(2)
C9 N2 C8 C7 -174.34(15)
C10 C11 C12 C13 -12.6(2)
N1 C11 C12 C13 164.22(15)
C23 C13 C12 C11 171.65(14)
C14 C13 C12 C11 44.88(18)
C13 C14 C37 O3 67.5(2)
C15 C14 C37 O3 -54.7(2)
C13 C14 C37 C38 -112.37(18)
C15 C14 C37 C38 125.45(18)
C21 C16 C17 C18 -0.6(3)
C9 C16 C17 C18 179.29(17)
C16 C17 C18 C19 0.9(3)
C28 C23 C24 C25 0.8(3)
C13 C23 C24 C25 177.0(2)
O3 C37 C38 C39 170.9(2)
C14 C37 C38 C39 -9.3(3)
O2 C8 C7 C2 -172.2(2)
N2 C8 C7 C2 7.9(3)
O2 C8 C7 C6 5.9(3)
N2 C8 C7 C6 -174.0(2)
C24 C23 C28 C27 -0.2(3)
C13 C23 C28 C27 -176.4(2)
C35 C30 C31 C32 0.1(3)
C15 C30 C31 C32 177.2(2)
N2 N1 C1 O1 -175.4(2)
C11 N1 C1 O1 -10.0(4)
N2 N1 C1 C2 3.6(3)
C11 N1 C1 C2 168.98(19)
C37 C38 C39 C40 -177.1(2)
C6 C7 C2 C3 -0.5(4)
C8 C7 C2 C3 177.6(3)
C6 C7 C2 C1 -179.0(2)
C8 C7 C2 C1 -1.0(4)
O1 C1 C2 C3 -4.4(4)
N1 C1 C2 C3 176.6(3)
O1 C1 C2 C7 174.2(3)
N1 C1 C2 C7 -4.8(4)
C27 C26 C25 C24 -0.3(4)
C29 C26 C25 C24 -178.1(3)
C23 C24 C25 C26 -0.6(4)
C38 C39 C40 C41 -171.0(3)
C38 C39 C40 C45 8.3(5)
C17 C16 C21 C20 -0.7(4)
C9 C16 C21 C20 179.5(3)
C25 C26 C27 C28 0.9(4)
C29 C26 C27 C28 178.7(3)
C23 C28 C27 C26 -0.7(4)
C17 C18 C19 C20 0.1(4)
C17 C18 C19 C22 -179.6(2)
C31 C30 C35 C34 0.0(4)
C15 C30 C35 C34 -177.0(3)
C30 C31 C32 C33 0.6(4)
C2 C7 C6 C5 -0.2(4)
C8 C7 C6 C5 -178.2(3)
C18 C19 C20 C21 -1.3(5)
C22 C19 C20 C21 178.3(3)
C16 C21 C20 C19 1.7(5)
C31 C32 C33 C34 -1.4(5)
C31 C32 C33 C36 179.5(3)
C45 C40 C41 C42 1.9(5)
C39 C40 C41 C42 -178.8(3)
C32 C33 C34 C35 1.5(5)
C36 C33 C34 C35 -179.4(3)
C30 C35 C34 C33 -0.9(5)
C7 C2 C3 C4 0.7(5)
C1 C2 C3 C4 179.3(3)
C7 C6 C5 C4 0.6(6)
C6 C5 C4 C3 -0.3(7)
C2 C3 C4 C5 -0.3(7)
C41 C40 C45 C44 -2.0(6)
C39 C40 C45 C44 178.7(4)
C44 C43 C42 C41 -2.6(6)
C46 C43 C42 C41 178.0(3)
C40 C41 C42 C43 0.4(6)
C42 C43 C44 C45 2.6(7)
C46 C43 C44 C45 -178.0(4)
C40 C45 C44 C43 -0.3(7)
